data_1543371
loop_
_publ_author_name
'Ansideri, Francesco'
'Schollmeyer, Dieter'
'Koch, Pierre'

_publ_section_title
;
 1-(3',6'-Dihydroxy-3-oxo-3<i>H</i>-spiro[isobenzofuran-1,9'-xanthen]-5-yl)-3-[4-({4-[1-(4-fluorophenyl)-1<i>H</i>-imidazol-5-yl]pyridin-2-yl}amino)phenyl]thiourea
 methanol monosolvate
;
_journal_issue 5
_journal_name_full IUCrData
_journal_page_first x160840
_journal_paper_doi 10.1107/S2414314616008403
_journal_volume 1
_journal_year 2016
_chemical_formula_iupac 'C41 H27 F N6 O5 S, C H4 O'
_chemical_formula_moiety 'C41 H27 F N6 O5 S, C H4 O'
_chemical_formula_sum 'C42 H31 F N6 O6 S'
_chemical_formula_weight 766.79
_chemical_name_systematic
'1-(3',6'-Dihydroxy-3-oxo-3<i>H</i>-spiro[isobenzofuran-1,9'-xanthen]-5-yl)-3-[4-({4-[1-(4-fluorophenyl)-1<i>H</i>-imidazol-5-yl]pyridin-2-yl}amino)phenyl]thiourea; methanol'
_space_group_crystal_system monoclinic
_space_group_IT_number 15
_space_group_name_Hall '-C 2yc'
_space_group_name_H-M_alt 'C 1 2/c 1'
_symmetry_space_group_name_Hall '-C 2yc'
_symmetry_space_group_name_H-M 'C 1 2/c 1'
_atom_sites_solution_hydrogens mixed
_audit_creation_method SHELXL-2014/7
_cell_angle_alpha 90
_cell_angle_beta 92.283(4)
_cell_angle_gamma 90
_cell_formula_units_Z 8
_cell_length_a 15.1825(8)
_cell_length_b 17.7557(7)
_cell_length_c 26.2236(13)
_cell_measurement_reflns_used 7245
_cell_measurement_temperature 193(2)
_cell_measurement_theta_max 27.94
_cell_measurement_theta_min 2.32
_cell_volume 7063.6(6)
_computing_cell_refinement
;
X-AREA (Stoe & Cie, 2011
;
_computing_data_collection
;
X-AREA (Stoe & Cie, 2011)
;
_computing_data_reduction
;
X-RED (Stoe & Cie, 2011
;
_computing_publication_material
;
SHELXL2014 (Sheldrick, 2015)
;
_computing_structure_refinement
;
SHELXL2014 (Sheldrick, 2015)
;
_computing_structure_solution
;
SIR2004 (Burla <i>et al.</i>,  2005)
;
_diffrn_ambient_temperature 193(2)
_diffrn_detector_area_resol_mean 6.67
_diffrn_measured_fraction_theta_full 0.999
_diffrn_measured_fraction_theta_max 0.987
_diffrn_measurement_device_type 'Stoe IPDS 2T'
_diffrn_measurement_method 'rotation method'
_diffrn_radiation_type MoK\a
_diffrn_radiation_wavelength 0.71073
_diffrn_reflns_av_R_equivalents 0.0850
_diffrn_reflns_limit_h_max 20
_diffrn_reflns_limit_h_min -20
_diffrn_reflns_limit_k_max 23
_diffrn_reflns_limit_k_min -21
_diffrn_reflns_limit_l_max 35
_diffrn_reflns_limit_l_min -35
_diffrn_reflns_number 23065
_diffrn_reflns_theta_full 25.242
_diffrn_reflns_theta_max 28.638
_diffrn_reflns_theta_min 2.317
_exptl_absorpt_coefficient_mu 0.158
_exptl_absorpt_correction_type none
_exptl_crystal_colour colourless
_exptl_crystal_density_diffrn 1.442
_exptl_crystal_description block
_exptl_crystal_F_000 3184
_exptl_crystal_size_max 0.090
_exptl_crystal_size_mid 0.076
_exptl_crystal_size_min 0.072
_refine_diff_density_max 0.353
_refine_diff_density_min -0.377
_refine_ls_extinction_coef 0.00101(19)
_refine_ls_extinction_expression Fc^*^=kFc[1+0.001xFc^2^\l^3^/sin(2\q)]^-1/4^
_refine_ls_extinction_method
;
SHELXL2014 (Sheldrick, 2015)
;
_refine_ls_goodness_of_fit_ref 0.918
_refine_ls_hydrogen_treatment constr
_refine_ls_matrix_type full
_refine_ls_number_parameters 516
_refine_ls_number_reflns 8960
_refine_ls_number_restraints 2
_refine_ls_restrained_S_all 0.918
_refine_ls_R_factor_all 0.1938
_refine_ls_R_factor_gt 0.0701
_refine_ls_shift/su_max 0.000
_refine_ls_shift/su_mean 0.000
_refine_ls_structure_factor_coef Fsqd
_refine_ls_weighting_details 'w=1/[\s^2^(Fo^2^)+(0.1100P)^2^] where P=(Fo^2^+2Fc^2^)/3'
_refine_ls_weighting_scheme calc
_refine_ls_wR_factor_gt 0.1618
_refine_ls_wR_factor_ref 0.2397
_reflns_number_gt 3244
_reflns_number_total 8960
_reflns_threshold_expression 'I > 2\s(I)'
_cod_data_source_file hb4047sup1.cif
_cod_data_source_block I
_cod_database_code 1543371
_shelx_space_group_comment
;
The symmetry employed for this shelxl refinement is uniquely defined
by the following loop, which should always be used as a source of
symmetry information in preference to the above space-group names.
They are only intended as comments.
;
_shelx_estimated_absorpt_t_min 0.986
_shelx_estimated_absorpt_t_max 0.989

loop_
_space_group_symop_operation_xyz
'x, y, z'
'-x, y, -z+1/2'
'x+1/2, y+1/2, z'
'-x+1/2, y+1/2, -z+1/2'
'-x, -y, -z'
'x, -y, z-1/2'
'-x+1/2, -y+1/2, -z'
'x+1/2, -y+1/2, z-1/2'

loop_
_atom_site_type_symbol
_atom_site_label
_atom_site_fract_x
_atom_site_fract_y
_atom_site_fract_z
_atom_site_U_iso_or_equiv
_atom_site_adp_type
_atom_site_calc_flag
_atom_site_occupancy
_atom_site_disorder_assembly
_atom_site_disorder_group
C C1 0.7146(3) 0.0416(2) 0.45826(18) 0.0456(10) Uani d 1 . .
C C2 0.7446(3) -0.0387(2) 0.45478(17) 0.0438(9) Uani d 1 . .
C C3 0.6854(3) -0.0980(2) 0.45158(19) 0.0491(11) Uani d 1 . .
H H3 0.6242 -0.0874 0.4526 0.059 Uiso calc 1 . .
C C4 0.7120(3) -0.1717(2) 0.44691(18) 0.0485(10) Uani d 1 . .
H H4 0.6698 -0.2113 0.4457 0.058 Uiso calc 1 . .
C C5 0.8021(3) -0.1878(2) 0.44396(18) 0.0466(10) Uani d 1 . .
C C6 0.8623(3) -0.1298(2) 0.44888(19) 0.0503(11) Uani d 1 . .
H H6 0.9237 -0.1402 0.4484 0.060 Uiso calc 1 . .
C C7 0.8333(3) -0.0563(2) 0.45448(18) 0.0469(10) Uani d 1 . .
O O8 0.89947(18) -0.00298(16) 0.45973(14) 0.0535(8) Uani d 1 . .
C C9 0.8766(3) 0.0723(2) 0.45771(19) 0.0467(10) Uani d 1 . .
C C10 0.9461(3) 0.1221(3) 0.45871(19) 0.0519(11) Uani d 1 . .
H H10 1.0050 0.1041 0.4617 0.062 Uiso calc 1 . .
C C11 0.9296(3) 0.1988(3) 0.4553(2) 0.0525(11) Uani d 1 . .
C C12 0.8432(3) 0.2243(3) 0.4504(2) 0.0578(12) Uani d 1 . .
H H12 0.8314 0.2767 0.4469 0.069 Uiso calc 1 . .
C C13 0.7748(3) 0.1734(2) 0.45061(19) 0.0523(11) Uani d 1 . .
H H13 0.7158 0.1915 0.4481 0.063 Uiso calc 1 . .
C C14 0.7897(3) 0.0962(2) 0.45448(18) 0.0454(10) Uani d 1 . .
O O15 0.83304(19) -0.25782(16) 0.43631(13) 0.0548(8) Uani d 1 . .
H H15 0.7917 -0.2856 0.4254 0.082 Uiso calc 1 . .
O O16 0.99968(19) 0.24600(18) 0.45616(15) 0.0636(9) Uani d 1 . .
H H16 0.9845 0.2883 0.4672 0.095 Uiso calc 1 . .
O O17 0.67552(18) 0.05307(17) 0.51047(12) 0.0470(7) Uani d 1 . .
C C18 0.5937(3) 0.0830(2) 0.50544(18) 0.0453(10) Uani d 1 . .
C C19 0.5674(3) 0.0866(2) 0.45147(18) 0.0453(10) Uani d 1 . .
C C20 0.6358(3) 0.0599(2) 0.42341(18) 0.0441(10) Uani d 1 . .
O O21 0.5539(2) 0.10267(18) 0.54287(13) 0.0541(8) Uani d 1 . .
C C22 0.4891(3) 0.1127(2) 0.42833(18) 0.0462(10) Uani d 1 . .
H H22 0.4421 0.1305 0.4479 0.055 Uiso calc 1 . .
C C23 0.4827(3) 0.1116(2) 0.37583(18) 0.0470(10) Uani d 1 . .
C C24 0.5513(3) 0.0831(2) 0.34715(19) 0.0488(11) Uani d 1 . .
H H24 0.5447 0.0814 0.3110 0.059 Uiso calc 1 . .
C C25 0.6285(3) 0.0575(3) 0.37110(19) 0.0487(11) Uani d 1 . .
H H25 0.6753 0.0387 0.3518 0.058 Uiso calc 1 . .
N N26 0.4075(2) 0.1462(2) 0.35115(15) 0.0497(9) Uani d 1 . .
H H26 0.3989 0.2001 0.3703 0.060 Uiso d 1 . .
C C27 0.3620(3) 0.1219(3) 0.30850(18) 0.0491(11) Uani d 1 . .
N N28 0.3064(2) 0.1732(2) 0.28696(16) 0.0525(9) Uani d 1 . .
H H28 0.2590 0.1411 0.2583 0.063 Uiso d 1 . .
S S29 0.36943(8) 0.03475(7) 0.28470(5) 0.0582(4) Uani d 1 . .
C C30 0.3108(3) 0.2532(2) 0.29427(19) 0.0511(11) Uani d 1 . .
C C31 0.3902(3) 0.2919(3) 0.2939(2) 0.0591(12) Uani d 1 . .
H H31 0.4438 0.2645 0.2924 0.071 Uiso calc 1 . .
C C32 0.3928(3) 0.3699(3) 0.2956(2) 0.0576(12) Uani d 1 . .
H H32 0.4477 0.3955 0.2953 0.069 Uiso calc 1 . .
C C33 0.3145(3) 0.4108(3) 0.29767(19) 0.0513(11) Uani d 1 . .
C C34 0.2351(3) 0.3715(3) 0.29846(19) 0.0527(11) Uani d 1 . .
H H34 0.1812 0.3986 0.2995 0.063 Uiso calc 1 . .
C C35 0.2338(3) 0.2942(3) 0.29771(19) 0.0526(11) Uani d 1 . .
H H35 0.1792 0.2684 0.2996 0.063 Uiso calc 1 . .
N N36 0.3091(2) 0.4896(2) 0.29414(17) 0.0570(10) Uani d 1 . .
H H36 0.2562 0.5064 0.2850 0.068 Uiso calc 1 . .
C C37 0.3706(3) 0.5452(3) 0.30223(19) 0.0532(11) Uani d 1 . .
N N38 0.3436(3) 0.6124(3) 0.2834(2) 0.0799(15) Uani d 1 . .
C C39 0.3977(5) 0.6696(4) 0.2922(4) 0.126(4) Uani d 1 . .
H H39 0.3783 0.7182 0.2815 0.151 Uiso calc 1 . .
C C40 0.4795(5) 0.6642(4) 0.3158(3) 0.115(3) Uani d 1 . .
H H40 0.5173 0.7068 0.3177 0.138 Uiso calc 1 . .
C C41 0.5070(3) 0.5962(3) 0.3369(2) 0.0607(13) Uani d 1 . .
C C42 0.4508(3) 0.5361(3) 0.32982(19) 0.0528(11) Uani d 1 . .
H H42 0.4663 0.4882 0.3437 0.063 Uiso calc 1 . .
C C43 0.5906(3) 0.5970(3) 0.36659(19) 0.0534(11) Uani d 1 . .
N N44 0.6417(2) 0.5368(2) 0.38405(15) 0.0509(9) Uani d 1 . .
C C45 0.7124(3) 0.5661(3) 0.4102(2) 0.0561(12) Uani d 1 . .
H H45 0.7584 0.5368 0.4257 0.067 Uiso calc 1 . .
N N46 0.7097(2) 0.6401(2) 0.41169(16) 0.0534(9) Uani d 1 . .
C C47 0.6355(3) 0.6593(3) 0.38449(19) 0.0548(11) Uani d 1 . .
H H47 0.6168 0.7097 0.3785 0.066 Uiso calc 1 . .
C C48 0.6348(3) 0.4580(3) 0.37468(19) 0.0523(11) Uani d 1 . .
C C49 0.5898(4) 0.4127(3) 0.4064(2) 0.0721(16) Uani d 1 . .
H H49 0.5584 0.4341 0.4335 0.087 Uiso calc 1 . .
C C50 0.5895(4) 0.3352(3) 0.3992(3) 0.0799(18) Uani d 1 . .
H H50 0.5583 0.3030 0.4211 0.096 Uiso calc 1 . .
C C51 0.6341(4) 0.3071(3) 0.3607(2) 0.0675(15) Uani d 1 . .
C C52 0.6814(5) 0.3505(3) 0.3291(3) 0.091(2) Uani d 1 . .
H H52 0.7139 0.3286 0.3027 0.109 Uiso calc 1 . .
C C53 0.6807(5) 0.4272(3) 0.3365(2) 0.084(2) Uani d 1 . .
H H53 0.7127 0.4590 0.3147 0.101 Uiso calc 1 . .
F F54 0.6336(3) 0.23112(17) 0.35271(16) 0.0939(11) Uani d 1 . .
C C1L 0.5122(6) 0.1316(5) 0.6625(3) 0.123(3) Uani d 1 . .
H H1M 0.4629 0.1554 0.6435 0.185 Uiso calc 0.6 A 1
H H2M 0.5428 0.0971 0.6401 0.185 Uiso calc 0.6 A 1
H H3M 0.5534 0.1705 0.6752 0.185 Uiso calc 0.6 A 1
H H4M 0.5767 0.1337 0.6620 0.185 Uiso calc 0.4 B 2
H H5M 0.4867 0.1573 0.6323 0.185 Uiso calc 0.4 B 2
H H6M 0.4930 0.0789 0.6625 0.185 Uiso calc 0.4 B 2
O O1L 0.4803(5) 0.0914(5) 0.7038(3) 0.111(3) Uani d 0.6 C 1
H H1L 0.5221 0.0681 0.7188 0.166 Uiso calc 0.6 C 1
O O2L 0.4841(7) 0.1673(5) 0.7067(3) 0.081(3) Uani d 0.4 C 2
H H2L 0.4341 0.1864 0.7008 0.122 Uiso calc 0.4 C 2

loop_
_atom_site_aniso_label
_atom_site_aniso_U_11
_atom_site_aniso_U_22
_atom_site_aniso_U_33
_atom_site_aniso_U_12
_atom_site_aniso_U_13
_atom_site_aniso_U_23
C1 0.0352(19) 0.044(2) 0.057(3) 0.0036(17) -0.0048(18) -0.006(2)
C2 0.0364(19) 0.042(2) 0.052(3) 0.0047(17) -0.0059(17) -0.002(2)
C3 0.0342(19) 0.043(2) 0.070(3) 0.0017(17) 0.0030(19) -0.002(2)
C4 0.039(2) 0.038(2) 0.068(3) -0.0018(17) -0.0038(19) -0.003(2)
C5 0.044(2) 0.034(2) 0.061(3) 0.0040(17) -0.003(2) -0.0025(19)
C6 0.035(2) 0.043(2) 0.072(3) 0.0047(17) -0.003(2) -0.003(2)
C7 0.036(2) 0.045(2) 0.059(3) -0.0005(17) -0.0040(19) -0.006(2)
O8 0.0363(14) 0.0361(15) 0.087(2) 0.0002(12) -0.0070(15) -0.0041(15)
C9 0.043(2) 0.035(2) 0.062(3) -0.0002(17) -0.005(2) -0.005(2)
C10 0.035(2) 0.047(2) 0.073(3) 0.0026(18) -0.004(2) -0.009(2)
C11 0.043(2) 0.045(2) 0.069(3) -0.0048(19) -0.002(2) -0.006(2)
C12 0.045(2) 0.042(2) 0.085(4) 0.0045(19) -0.005(2) -0.004(2)
C13 0.041(2) 0.040(2) 0.075(3) 0.0040(18) -0.008(2) -0.005(2)
C14 0.038(2) 0.041(2) 0.056(3) 0.0026(17) -0.0028(18) -0.010(2)
O15 0.0430(15) 0.0361(15) 0.085(2) 0.0058(13) -0.0048(15) -0.0086(16)
O16 0.0409(15) 0.0425(17) 0.107(3) -0.0043(13) 0.0025(17) -0.0120(18)
O17 0.0389(14) 0.0475(17) 0.0541(19) 0.0063(12) -0.0050(13) -0.0031(14)
C18 0.037(2) 0.043(2) 0.055(3) 0.0050(17) -0.0051(19) -0.006(2)
C19 0.037(2) 0.041(2) 0.058(3) 0.0024(17) 0.0013(19) -0.001(2)
C20 0.038(2) 0.040(2) 0.054(3) 0.0023(17) 0.0015(18) -0.0023(19)
O21 0.0514(17) 0.0521(19) 0.059(2) 0.0047(15) 0.0018(15) -0.0044(16)
C22 0.037(2) 0.046(2) 0.055(3) 0.0064(17) -0.0010(18) -0.002(2)
C23 0.0340(19) 0.045(2) 0.061(3) 0.0011(17) -0.0048(18) -0.002(2)
C24 0.044(2) 0.046(2) 0.056(3) -0.0010(18) -0.003(2) -0.005(2)
C25 0.038(2) 0.051(3) 0.057(3) 0.0035(18) 0.0034(19) -0.006(2)
N26 0.0429(18) 0.046(2) 0.060(2) 0.0064(16) -0.0094(17) -0.0054(18)
C27 0.042(2) 0.048(2) 0.056(3) -0.0002(18) -0.0078(19) 0.002(2)
N28 0.046(2) 0.041(2) 0.069(3) 0.0028(16) -0.0160(17) -0.0009(18)
S29 0.0543(6) 0.0454(6) 0.0736(9) 0.0011(5) -0.0144(6) -0.0027(6)
C30 0.050(2) 0.039(2) 0.063(3) 0.0015(19) -0.010(2) 0.001(2)
C31 0.044(2) 0.051(3) 0.082(4) 0.004(2) -0.007(2) 0.000(3)
C32 0.044(2) 0.044(2) 0.084(4) 0.0012(19) -0.005(2) -0.003(2)
C33 0.049(2) 0.041(2) 0.063(3) 0.0012(19) -0.006(2) -0.005(2)
C34 0.044(2) 0.044(2) 0.070(3) -0.0028(18) -0.006(2) 0.004(2)
C35 0.045(2) 0.048(3) 0.064(3) -0.0009(19) -0.005(2) 0.009(2)
N36 0.043(2) 0.044(2) 0.083(3) 0.0023(16) -0.0078(19) -0.006(2)
C37 0.050(2) 0.046(3) 0.063(3) -0.002(2) -0.009(2) -0.010(2)
N38 0.079(3) 0.051(3) 0.107(4) -0.006(2) -0.039(3) 0.014(3)
C39 0.119(6) 0.058(4) 0.192(9) -0.034(4) -0.103(6) 0.041(5)
C40 0.108(5) 0.062(4) 0.170(8) -0.029(4) -0.081(5) 0.039(4)
C41 0.063(3) 0.050(3) 0.068(3) -0.006(2) -0.022(2) 0.001(2)
C42 0.056(3) 0.040(2) 0.062(3) 0.001(2) -0.007(2) -0.004(2)
C43 0.055(3) 0.047(2) 0.057(3) -0.004(2) -0.007(2) 0.009(2)
N44 0.054(2) 0.0402(19) 0.058(2) -0.0027(17) -0.0079(17) 0.0009(18)
C45 0.048(2) 0.047(3) 0.073(3) -0.004(2) -0.012(2) -0.001(2)
N46 0.049(2) 0.045(2) 0.065(3) -0.0013(17) -0.0119(18) -0.0027(19)
C47 0.056(3) 0.047(3) 0.061(3) -0.006(2) -0.007(2) -0.002(2)
C48 0.051(2) 0.043(2) 0.062(3) -0.007(2) -0.003(2) 0.004(2)
C49 0.077(3) 0.049(3) 0.092(4) 0.005(3) 0.027(3) 0.010(3)
C50 0.080(4) 0.046(3) 0.116(5) -0.005(3) 0.029(4) 0.011(3)
C51 0.074(3) 0.036(2) 0.092(4) -0.005(2) -0.004(3) -0.007(3)
C52 0.138(6) 0.053(3) 0.085(5) -0.015(4) 0.036(4) -0.016(3)
C53 0.133(6) 0.053(3) 0.069(4) -0.027(3) 0.033(4) -0.011(3)
F54 0.110(3) 0.0416(17) 0.130(3) -0.0085(17) 0.003(2) -0.0046(18)
C1L 0.151(8) 0.113(6) 0.108(7) 0.029(6) 0.026(6) 0.039(5)
O1L 0.099(6) 0.122(7) 0.111(7) 0.036(5) -0.006(5) 0.026(6)
O2L 0.108(8) 0.052(6) 0.086(7) 0.018(5) 0.027(6) 0.007(5)

loop_
_atom_type_symbol
_atom_type_description
_atom_type_scat_dispersion_real
_atom_type_scat_dispersion_imag
_atom_type_scat_source
C C 0.0033 0.0016 'International Tables Vol C Tables 4.2.6.8 and 6.1.1.4'
H H 0.0000 0.0000 'International Tables Vol C Tables 4.2.6.8 and 6.1.1.4'
F F 0.0171 0.0103 'International Tables Vol C Tables 4.2.6.8 and 6.1.1.4'
N N 0.0061 0.0033 'International Tables Vol C Tables 4.2.6.8 and 6.1.1.4'
O O 0.0106 0.0060 'International Tables Vol C Tables 4.2.6.8 and 6.1.1.4'
S S 0.1246 0.1234 'International Tables Vol C Tables 4.2.6.8 and 6.1.1.4'

loop_
_geom_angle_atom_site_label_1
_geom_angle_atom_site_label_2
_geom_angle_atom_site_label_3
_geom_angle
C2 C1 C14 112.1(3)
C2 C1 C20 113.8(4)
C14 C1 C20 113.9(4)
C2 C1 O17 108.1(4)
C14 C1 O17 107.2(3)
C20 C1 O17 100.8(3)
C7 C2 C3 117.3(4)
C7 C2 C1 120.9(4)
C3 C2 C1 121.8(3)
C4 C3 C2 122.4(4)
C4 C3 H3 118.8
C2 C3 H3 118.8
C3 C4 C5 119.2(4)
C3 C4 H4 120.4
C5 C4 H4 120.4
O15 C5 C6 118.0(4)
O15 C5 C4 122.8(4)
C6 C5 C4 119.2(4)
C5 C6 C7 120.0(4)
C5 C6 H6 120.0
C7 C6 H6 120.0
O8 C7 C2 123.3(4)
O8 C7 C6 115.0(3)
C2 C7 C6 121.8(4)
C9 O8 C7 118.5(3)
C10 C9 O8 115.4(4)
C10 C9 C14 122.2(4)
O8 C9 C14 122.5(4)
C9 C10 C11 119.5(4)
C9 C10 H10 120.2
C11 C10 H10 120.2
O16 C11 C12 122.6(4)
O16 C11 C10 117.8(4)
C12 C11 C10 119.6(4)
C13 C12 C11 119.7(4)
C13 C12 H12 120.2
C11 C12 H12 120.2
C12 C13 C14 121.7(4)
C12 C13 H13 119.1
C14 C13 H13 119.1
C9 C14 C13 117.3(4)
C9 C14 C1 121.4(4)
C13 C14 C1 121.2(4)
C5 O15 H15 109.5
C11 O16 H16 109.5
C18 O17 C1 110.7(3)
O21 C18 O17 120.9(4)
O21 C18 C19 130.0(4)
O17 C18 C19 109.1(4)
C20 C19 C22 122.0(4)
C20 C19 C18 108.7(4)
C22 C19 C18 129.4(4)
C25 C20 C19 120.7(4)
C25 C20 C1 129.0(4)
C19 C20 C1 110.2(4)
C23 C22 C19 117.1(4)
C23 C22 H22 121.4
C19 C22 H22 121.4
C22 C23 C24 121.2(4)
C22 C23 N26 118.0(4)
C24 C23 N26 120.6(4)
C25 C24 C23 120.5(5)
C25 C24 H24 119.7
C23 C24 H24 119.7
C20 C25 C24 118.5(4)
C20 C25 H25 120.7
C24 C25 H25 120.7
C27 N26 C23 127.3(4)
C27 N26 H26 126.1
C23 N26 H26 106.1
N28 C27 N26 114.8(4)
N28 C27 S29 121.2(4)
N26 C27 S29 124.0(3)
C27 N28 C30 125.9(4)
C27 N28 H28 107.4
C30 N28 H28 126.4
C35 C30 C31 118.4(4)
C35 C30 N28 119.6(4)
C31 C30 N28 121.8(4)
C32 C31 C30 121.3(4)
C32 C31 H31 119.4
C30 C31 H31 119.4
C31 C32 C33 119.8(4)
C31 C32 H32 120.1
C33 C32 H32 120.1
C34 C33 C32 118.6(4)
C34 C33 N36 116.8(4)
C32 C33 N36 124.3(4)
C35 C34 C33 120.7(4)
C35 C34 H34 119.6
C33 C34 H34 119.6
C34 C35 C30 121.1(4)
C34 C35 H35 119.5
C30 C35 H35 119.5
C37 N36 C33 132.1(4)
C37 N36 H36 114.0
C33 N36 H36 114.0
N38 C37 N36 112.7(4)
N38 C37 C42 122.5(4)
N36 C37 C42 124.7(4)
C39 N38 C37 116.0(5)
N38 C39 C40 124.8(6)
N38 C39 H39 117.6
C40 C39 H39 117.6
C39 C40 C41 119.7(6)
C39 C40 H40 120.1
C41 C40 H40 120.1
C42 C41 C40 116.5(5)
C42 C41 C43 126.9(4)
C40 C41 C43 116.5(4)
C41 C42 C37 120.1(4)
C41 C42 H42 119.9
C37 C42 H42 119.9
C47 C43 N44 104.1(4)
C47 C43 C41 126.7(4)
N44 C43 C41 129.1(4)
C45 N44 C43 107.0(4)
C45 N44 C48 121.2(4)
C43 N44 C48 131.5(4)
N46 C45 N44 112.0(4)
N46 C45 H45 124.0
N44 C45 H45 124.0
C45 N46 C47 105.2(4)
N46 C47 C43 111.6(4)
N46 C47 H47 124.2
C43 C47 H47 124.2
C53 C48 C49 119.9(5)
C53 C48 N44 119.1(4)
C49 C48 N44 120.8(5)
C48 C49 C50 120.2(5)
C48 C49 H49 119.9
C50 C49 H49 119.9
C51 C50 C49 118.3(5)
C51 C50 H50 120.9
C49 C50 H50 120.9
C50 C51 C52 123.1(5)
C50 C51 F54 119.1(5)
C52 C51 F54 117.8(5)
C51 C52 C53 118.0(6)
C51 C52 H52 121.0
C53 C52 H52 121.0
C48 C53 C52 120.6(5)
C48 C53 H53 119.7
C52 C53 H53 119.7
O1L C1L H1M 109.5
O1L C1L H2M 109.5
H1M C1L H2M 109.5
O1L C1L H3M 109.5
H1M C1L H3M 109.5
H2M C1L H3M 109.5
O2L C1L H4M 109.5
O2L C1L H5M 109.5
H4M C1L H5M 109.5
O2L C1L H6M 109.5
H4M C1L H6M 109.5
H5M C1L H6M 109.5
C1L O1L H1L 109.5
C1L O2L H2L 109.5

loop_
_geom_bond_atom_site_label_1
_geom_bond_atom_site_label_2
_geom_bond_distance
C1 C2 1.501(6)
C1 C14 1.503(6)
C1 C20 1.511(6)
C1 O17 1.527(5)
C2 C7 1.383(5)
C2 C3 1.385(6)
C3 C4 1.376(6)
C3 H3 0.9500
C4 C5 1.403(6)
C4 H4 0.9500
C5 O15 1.347(5)
C5 C6 1.380(6)
C6 C7 1.386(6)
C6 H6 0.9500
C7 O8 1.383(5)
O8 C9 1.382(5)
C9 C10 1.377(6)
C9 C14 1.385(6)
C10 C11 1.387(6)
C10 H10 0.9500
C11 O16 1.354(5)
C11 C12 1.389(6)
C12 C13 1.378(6)
C12 H12 0.9500
C13 C14 1.393(6)
C13 H13 0.9500
O15 H15 0.8400
O16 H16 0.8400
O17 C18 1.354(5)
C18 O21 1.223(5)
C18 C19 1.456(7)
C19 C20 1.381(6)
C19 C22 1.392(6)
C20 C25 1.372(7)
C22 C23 1.376(6)
C22 H22 0.9500
C23 C24 1.402(6)
C23 N26 1.429(5)
C24 C25 1.384(6)
C24 H24 0.9500
C25 H25 0.9500
N26 C27 1.362(6)
N26 H26 1.0913
C27 N28 1.350(6)
C27 S29 1.675(5)
N28 C30 1.434(6)
N28 H28 1.1665
C30 C35 1.383(6)
C30 C31 1.389(6)
C31 C32 1.386(7)
C31 H31 0.9500
C32 C33 1.395(6)
C32 H32 0.9500
C33 C34 1.394(6)
C33 N36 1.404(6)
C34 C35 1.374(6)
C34 H34 0.9500
C35 H35 0.9500
N36 C37 1.371(6)
N36 H36 0.8800
C37 N38 1.348(6)
C37 C42 1.400(6)
N38 C39 1.322(7)
C39 C40 1.368(9)
C39 H39 0.9500
C40 C41 1.385(8)
C40 H40 0.9500
C41 C42 1.375(6)
C41 C43 1.462(7)
C42 H42 0.9500
C43 C47 1.373(6)
C43 N44 1.388(6)
N44 C45 1.354(6)
N44 C48 1.423(6)
C45 N46 1.314(6)
C45 H45 0.9500
N46 C47 1.353(6)
C47 H47 0.9500
C48 C53 1.358(7)
C48 C49 1.360(7)
C49 C50 1.389(7)
C49 H49 0.9500
C50 C51 1.333(8)
C50 H50 0.9500
C51 C52 1.358(8)
C51 F54 1.365(6)
C52 C53 1.376(8)
C52 H52 0.9500
C53 H53 0.9500
C1L O1L 1.3998(10)
C1L O2L 1.4009(10)
C1L H1M 0.9800
C1L H2M 0.9800
C1L H3M 0.9800
C1L H4M 0.9800
C1L H5M 0.9800
C1L H6M 0.9800
O1L H1L 0.8400
O2L H2L 0.8400

loop_
_geom_hbond_atom_site_label_D
_geom_hbond_atom_site_label_H
_geom_hbond_atom_site_label_A
_geom_hbond_site_symmetry_A
_geom_hbond_distance_DH
_geom_hbond_distance_HA
_geom_hbond_distance_DA
_geom_hbond_angle_DHA
O15 H15 N46 1_545 0.84 1.84 2.667(5) 168
O16 H16 O21 7_656 0.84 2.04 2.808(5) 153
C22 H22 O15 3_455 0.95 2.59 3.315(5) 133
C24 H24 S29 2_655 0.95 2.99 3.804(5) 145
N26 H26 O15 3_455 1.09 2.17 3.061(5) 138
N28 H28 N38 4_545 1.17 1.94 3.069(6) 162
C34 H34 O1L 7_556 0.95 2.46 3.334(9) 154
N36 H36 S29 4 0.88 2.64 3.437(4) 152
C40 H40 O2L 5_666 0.95 2.32 3.103(12) 139
C45 H45 O17 7_656 0.95 2.49 3.379(6) 155
C53 H53 S29 3 0.95 2.87 3.743(6) 153
C1L H2M O21 . 0.98 2.56 3.267(7) 129
O1L H1L S29 5_656 0.84 2.46 3.202(8) 147

loop_
_geom_torsion_atom_site_label_1
_geom_torsion_atom_site_label_2
_geom_torsion_atom_site_label_3
_geom_torsion_atom_site_label_4
_geom_torsion
C14 C1 C2 C7 7.2(6)
C20 C1 C2 C7 138.2(4)
O17 C1 C2 C7 -110.7(4)
C14 C1 C2 C3 -172.6(4)
C20 C1 C2 C3 -41.6(6)
O17 C1 C2 C3 69.5(5)
C7 C2 C3 C4 -1.7(7)
C1 C2 C3 C4 178.1(5)
C2 C3 C4 C5 -1.6(8)
C3 C4 C5 O15 -175.9(5)
C3 C4 C5 C6 3.8(7)
O15 C5 C6 C7 177.1(4)
C4 C5 C6 C7 -2.7(7)
C3 C2 C7 O8 -177.0(4)
C1 C2 C7 O8 3.2(7)
C3 C2 C7 C6 2.9(7)
C1 C2 C7 C6 -176.9(5)
C5 C6 C7 O8 179.2(4)
C5 C6 C7 C2 -0.7(8)
C2 C7 O8 C9 -9.8(7)
C6 C7 O8 C9 170.3(4)
C7 O8 C9 C10 -174.6(4)
C7 O8 C9 C14 4.9(7)
O8 C9 C10 C11 178.0(5)
C14 C9 C10 C11 -1.5(8)
C9 C10 C11 O16 -179.7(4)
C9 C10 C11 C12 -0.6(8)
O16 C11 C12 C13 -178.9(5)
C10 C11 C12 C13 2.0(8)
C11 C12 C13 C14 -1.5(8)
C10 C9 C14 C13 2.0(7)
O8 C9 C14 C13 -177.5(4)
C10 C9 C14 C1 -174.3(5)
O8 C9 C14 C1 6.2(7)
C12 C13 C14 C9 -0.5(8)
C12 C13 C14 C1 175.8(5)
C2 C1 C14 C9 -11.7(6)
C20 C1 C14 C9 -142.7(4)
O17 C1 C14 C9 106.7(5)
C2 C1 C14 C13 172.1(4)
C20 C1 C14 C13 41.2(6)
O17 C1 C14 C13 -69.4(5)
C2 C1 O17 C18 -127.2(4)
C14 C1 O17 C18 111.8(4)
C20 C1 O17 C18 -7.6(4)
C1 O17 C18 O21 -173.6(4)
C1 O17 C18 C19 6.0(5)
O21 C18 C19 C20 178.0(5)
O17 C18 C19 C20 -1.5(5)
O21 C18 C19 C22 -0.8(8)
O17 C18 C19 C22 179.6(4)
C22 C19 C20 C25 -0.7(7)
C18 C19 C20 C25 -179.6(4)
C22 C19 C20 C1 175.4(4)
C18 C19 C20 C1 -3.6(5)
C2 C1 C20 C25 -62.3(6)
C14 C1 C20 C25 67.8(6)
O17 C1 C20 C25 -177.8(4)
C2 C1 C20 C19 122.1(4)
C14 C1 C20 C19 -107.8(4)
O17 C1 C20 C19 6.6(4)
C20 C19 C22 C23 -0.6(6)
C18 C19 C22 C23 178.1(4)
C19 C22 C23 C24 1.9(6)
C19 C22 C23 N26 -172.8(4)
C22 C23 C24 C25 -2.0(7)
N26 C23 C24 C25 172.5(4)
C19 C20 C25 C24 0.7(7)
C1 C20 C25 C24 -174.6(4)
C23 C24 C25 C20 0.7(7)
C22 C23 N26 C27 -142.2(5)
C24 C23 N26 C27 43.1(7)
C23 N26 C27 N28 -166.0(4)
C23 N26 C27 S29 16.3(7)
N26 C27 N28 C30 20.6(7)
S29 C27 N28 C30 -161.7(4)
C27 N28 C30 C35 -141.9(5)
C27 N28 C30 C31 43.5(7)
C35 C30 C31 C32 -1.6(8)
N28 C30 C31 C32 173.1(5)
C30 C31 C32 C33 -0.1(9)
C31 C32 C33 C34 0.6(8)
C31 C32 C33 N36 -173.1(5)
C32 C33 C34 C35 0.6(8)
N36 C33 C34 C35 174.7(5)
C33 C34 C35 C30 -2.4(8)
C31 C30 C35 C34 2.8(8)
N28 C30 C35 C34 -172.0(5)
C34 C33 N36 C37 165.4(5)
C32 C33 N36 C37 -20.9(9)
C33 N36 C37 N38 165.5(5)
C33 N36 C37 C42 -18.5(9)
N36 C37 N38 C39 176.4(7)
C42 C37 N38 C39 0.3(9)
C37 N38 C39 C40 4.4(14)
N38 C39 C40 C41 -6.7(16)
C39 C40 C41 C42 4.0(12)
C39 C40 C41 C43 -173.0(8)
C40 C41 C42 C37 0.3(9)
C43 C41 C42 C37 176.9(5)
N38 C37 C42 C41 -2.5(8)
N36 C37 C42 C41 -178.2(5)
C42 C41 C43 C47 -162.3(5)
C40 C41 C43 C47 14.3(9)
C42 C41 C43 N44 16.3(9)
C40 C41 C43 N44 -167.1(6)
C47 C43 N44 C45 -0.4(5)
C41 C43 N44 C45 -179.2(5)
C47 C43 N44 C48 -173.9(5)
C41 C43 N44 C48 7.3(9)
C43 N44 C45 N46 1.1(6)
C48 N44 C45 N46 175.4(4)
N44 C45 N46 C47 -1.3(6)
C45 N46 C47 C43 1.1(6)
N44 C43 C47 N46 -0.4(6)
C41 C43 C47 N46 178.5(5)
C45 N44 C48 C53 -79.0(7)
C43 N44 C48 C53 93.6(7)
C45 N44 C48 C49 94.7(6)
C43 N44 C48 C49 -92.6(7)
C53 C48 C49 C50 -1.1(9)
N44 C48 C49 C50 -174.8(5)
C48 C49 C50 C51 0.0(10)
C49 C50 C51 C52 1.6(11)
C49 C50 C51 F54 -179.2(6)
C50 C51 C52 C53 -2.0(11)
F54 C51 C52 C53 178.8(6)
C49 C48 C53 C52 0.7(10)
N44 C48 C53 C52 174.5(6)
C51 C52 C53 C48 0.7(11)

_cod_database_fobs_code 1543371
